data_7063013
loop_
_publ_author_name
'Santu, Ansa'
'Hashim, K. K. Mohammed'
'Manoj, E.'

_publ_section_title
;
 An all-rounder aminoguanidine based ligand, its unusual anionic zinc(ii)
 and cadmium(ii) coordination complexes and their biological implications
;
_journal_issue 10
_journal_name_full 'New Journal of Chemistry'
_journal_page_first 4496
_journal_page_last 4506
_journal_paper_doi 10.1039/D4NJ00446A
_journal_volume 48
_journal_year 2024
_chemical_formula_sum 'C33 H35 Br4 Cl2 N11 O6 Zn'
_chemical_formula_weight 1137.63
_space_group_crystal_system triclinic
_space_group_IT_number 2
_space_group_name_Hall '-P 1'
_space_group_name_H-M_alt 'P -1'
_atom_sites_solution_hydrogens mixed
_audit_creation_method SHELXL-2018/3
_audit_update_record
;
2023-06-07 deposited with the CCDC.	2024-02-08 downloaded from the CCDC.
;
_cell_angle_alpha 115.0430(10)
_cell_angle_beta 99.3430(10)
_cell_angle_gamma 95.0030(10)
_cell_formula_units_Z 2
_cell_length_a 12.4293(3)
_cell_length_b 13.9253(3)
_cell_length_c 14.0492(3)
_cell_measurement_reflns_used 9979
_cell_measurement_temperature 295(2)
_cell_measurement_theta_max 68.24
_cell_measurement_theta_min 3.56
_cell_volume 2140.51(9)
_computing_cell_refinement 'APEX3/SAINT (Bruker, 2016)'
_computing_data_collection 'APEX3(Bruker, 2016)'
_computing_data_reduction 'SAINT/XPREP (Bruker, 2016)'
_computing_structure_refinement 'SHELXL-2018/3 (Sheldrick, 2018)'
_computing_structure_solution 'SHELXT 2018/2 (Sheldrick, 2018)'
_diffrn_ambient_temperature 295(2)
_diffrn_measured_fraction_theta_full 1.000
_diffrn_measured_fraction_theta_max 0.998
_diffrn_measurement_device_type 'Bruker D8 Venture Diffractometer'
_diffrn_measurement_method '\f and \w scans'
_diffrn_radiation_monochromator graphite
_diffrn_radiation_source 'micro focus sealed tube'
_diffrn_radiation_type CuK\a
_diffrn_radiation_wavelength 1.54178
_diffrn_reflns_av_R_equivalents 0.1049
_diffrn_reflns_av_unetI/netI 0.1154
_diffrn_reflns_Laue_measured_fraction_full 1.000
_diffrn_reflns_Laue_measured_fraction_max 0.998
_diffrn_reflns_limit_h_max 14
_diffrn_reflns_limit_h_min -14
_diffrn_reflns_limit_k_max 15
_diffrn_reflns_limit_k_min -16
_diffrn_reflns_limit_l_max 16
_diffrn_reflns_limit_l_min -16
_diffrn_reflns_number 77726
_diffrn_reflns_point_group_measured_fraction_full 1.000
_diffrn_reflns_point_group_measured_fraction_max 0.998
_diffrn_reflns_theta_full 67.679
_diffrn_reflns_theta_max 68.522
_diffrn_reflns_theta_min 3.558
_exptl_absorpt_coefficient_mu 6.792
_exptl_absorpt_correction_T_max 0.788
_exptl_absorpt_correction_T_min 0.687
_exptl_absorpt_correction_type multi-scan
_exptl_crystal_colour yellow
_exptl_crystal_density_diffrn 1.765
_exptl_crystal_description needle
_exptl_crystal_F_000 1124
_exptl_crystal_size_max 0.223
_exptl_crystal_size_mid 0.052
_exptl_crystal_size_min 0.035
_refine_diff_density_max 0.725
_refine_diff_density_min -0.705
_refine_diff_density_rms 0.082
_refine_ls_extinction_coef 0.00045(7)
_refine_ls_extinction_expression Fc^*^=kFc[1+0.001xFc^2^\l^3^/sin(2\q)]^-1/4^
_refine_ls_extinction_method 'SHELXL-2018/3 (Sheldrick 2018)'
_refine_ls_goodness_of_fit_ref 1.065
_refine_ls_hydrogen_treatment mixed
_refine_ls_matrix_type full
_refine_ls_number_parameters 555
_refine_ls_number_reflns 7857
_refine_ls_number_restraints 8
_refine_ls_restrained_S_all 1.064
_refine_ls_R_factor_all 0.1142
_refine_ls_R_factor_gt 0.0510
_refine_ls_shift/su_max 0.001
_refine_ls_shift/su_mean 0.000
_refine_ls_structure_factor_coef Fsqd
_refine_ls_weighting_details 'w=1/[\s^2^(Fo^2^)+(0.0432P)^2^+4.6321P] where P=(Fo^2^+2Fc^2^)/3'
_refine_ls_weighting_scheme calc
_refine_ls_wR_factor_gt 0.1046
_refine_ls_wR_factor_ref 0.1250
_reflns_Friedel_coverage 0.000
_reflns_number_gt 5574
_reflns_number_total 7857
_reflns_threshold_expression 'I > 2\s(I)'
_cod_data_source_file d4nj00446a2.cif
_cod_data_source_block DSA
_cod_depositor_comments 'Adding full bibliography for 7063013--7063014.cif.'
_cod_original_cell_volume 2140.51(8)
_cod_database_code 7063013
_shelx_shelxl_version_number 2018/3
_shelx_space_group_comment
;
The symmetry employed for this shelxl refinement is uniquely defined
by the following loop, which should always be used as a source of
symmetry information in preference to the above space-group names.
They are only intended as comments.
;
_shelx_estimated_absorpt_t_min 0.313
_shelx_estimated_absorpt_t_max 0.797

loop_
_space_group_symop_operation_xyz
'x, y, z'
'-x, -y, -z'

loop_
_atom_site_label
_atom_site_type_symbol
_atom_site_fract_x
_atom_site_fract_y
_atom_site_fract_z
_atom_site_U_iso_or_equiv
_atom_site_adp_type
_atom_site_occupancy
_atom_site_site_symmetry_order
_atom_site_calc_flag
_atom_site_refinement_flags_posn
_atom_site_refinement_flags_adp
_atom_site_refinement_flags_occupancy
_atom_site_disorder_assembly
_atom_site_disorder_group
Br2 Br 0.25106(6) 1.05783(5) 1.00851(6) 0.0727(2) Uani 1 1 d . . . . .
Zn1 Zn 0.55464(5) 0.70280(4) 0.55373(5) 0.04162(16) Uani 1 1 d . . . . .
Br4 Br 0.01846(7) 0.86158(8) 0.04984(8) 0.0997(3) Uani 1 1 d . . . . .
O1 O 0.5435(3) 0.6861(3) 0.4001(3) 0.0502(8) Uani 1 1 d . . . . .
O4 O 0.8785(4) 1.1887(4) 0.4731(5) 0.0885(15) Uani 1 1 d D . . . .
O3 O 0.1677(3) 0.5859(3) 0.2606(4) 0.0762(12) Uani 1 1 d D . . . .
N1 N 0.6387(3) 0.5699(3) 0.5009(3) 0.0462(9) Uani 1 1 d . . . . .
N2 N 0.6679(4) 0.5338(3) 0.5782(4) 0.0529(10) Uani 1 1 d D . . . .
N4 N 0.5408(3) 0.6971(3) 0.7797(3) 0.0455(9) Uani 1 1 d . . . . .
O2 O 0.5388(4) 0.7255(3) 0.9797(3) 0.0682(11) Uani 1 1 d D . . . .
N6 N 0.3837(3) 0.8472(3) 0.3153(3) 0.0395(8) Uani 1 1 d . . . . .
N7 N 0.4860(3) 0.8590(3) 0.3804(3) 0.0401(8) Uani 1 1 d D . . . .
N9 N 0.7485(3) 1.0278(3) 0.4859(3) 0.0435(8) Uani 1 1 d . . . . .
N10 N 0.5462(4) 1.0128(3) 0.3656(3) 0.0460(9) Uani 1 1 d D . . . .
C4 C 0.6684(5) 0.5003(4) 0.1399(5) 0.0602(13) Uani 1 1 d . . . . .
C5 C 0.6888(4) 0.4853(4) 0.2312(5) 0.0569(13) Uani 1 1 d . . . . .
H5 H 0.731961 0.434826 0.233752 0.068 Uiso 1 1 calc R U . . .
C6 C 0.6458(4) 0.5446(4) 0.3206(4) 0.0474(11) Uani 1 1 d . . . . .
C1 C 0.5812(4) 0.6232(4) 0.3173(4) 0.0446(10) Uani 1 1 d . . . . .
C2 C 0.5583(4) 0.6312(4) 0.2204(4) 0.0556(12) Uani 1 1 d . . . . .
H2 H 0.512108 0.678453 0.214708 0.067 Uiso 1 1 calc R U . . .
C3 C 0.6011(5) 0.5723(4) 0.1326(4) 0.0587(13) Uani 1 1 d . . . . .
H3 H 0.584984 0.580723 0.069873 0.070 Uiso 1 1 calc R U . . .
C8 C 0.6284(4) 0.5783(4) 0.6690(4) 0.0460(11) Uani 1 1 d . . . . .
N5 N 0.6552(5) 0.5396(4) 0.7407(5) 0.0629(12) Uani 1 1 d . . . . .
N3 N 0.5716(3) 0.6553(3) 0.6806(3) 0.0442(9) Uani 1 1 d . . . . .
C9 C 0.4865(4) 0.7743(4) 0.7980(4) 0.0474(11) Uani 1 1 d . . . . .
H9 H 0.471120 0.798763 0.745863 0.057 Uiso 1 1 calc R U . . .
C10 C 0.4477(4) 0.8255(4) 0.8965(4) 0.0462(10) Uani 1 1 d . . . . .
C15 C 0.4757(5) 0.8003(4) 0.9837(4) 0.0545(12) Uani 1 1 d . . . . .
C14 C 0.4377(5) 0.8550(5) 1.0767(5) 0.0647(15) Uani 1 1 d . . . . .
H14 H 0.457093 0.839518 1.134781 0.078 Uiso 1 1 calc R U . . .
C13 C 0.3723(5) 0.9311(5) 1.0849(4) 0.0630(14) Uani 1 1 d . . . . .
H13 H 0.347321 0.966605 1.147648 0.076 Uiso 1 1 calc R U . . .
C12 C 0.3438(4) 0.9545(4) 0.9990(4) 0.0523(11) Uani 1 1 d . . . . .
C11 C 0.3815(4) 0.9032(4) 0.9065(4) 0.0504(11) Uani 1 1 d . . . . .
H11 H 0.362382 0.920802 0.849818 0.060 Uiso 1 1 calc R U . . .
C18 C -0.0056(5) 0.6808(5) 0.0950(5) 0.0682(16) Uani 1 1 d . . . . .
H18 H -0.075597 0.662044 0.050141 0.082 Uiso 1 1 calc R U . . .
C19 C 0.0655(4) 0.7713(5) 0.1130(4) 0.0585(13) Uani 1 1 d . . . . .
C20 C 0.1692(4) 0.8011(4) 0.1791(4) 0.0505(11) Uani 1 1 d . . . . .
H20 H 0.215301 0.863191 0.190923 0.061 Uiso 1 1 calc R U . . .
C21 C 0.2050(4) 0.7371(3) 0.2289(4) 0.0423(10) Uani 1 1 d . . . . .
C22 C 0.3150(4) 0.7646(4) 0.2973(4) 0.0427(10) Uani 1 1 d . . . . .
H22 H 0.336108 0.720513 0.328970 0.051 Uiso 1 1 calc R U . . .
C23 C 0.5639(4) 0.9409(3) 0.4017(3) 0.0386(9) Uani 1 1 d . . . . .
N8 N 0.6616(3) 0.9469(3) 0.4618(3) 0.0443(9) Uani 1 1 d D . . . .
C24 C 0.8350(4) 1.0273(4) 0.5501(4) 0.0458(10) Uani 1 1 d . . . . .
H24 H 0.830949 0.976795 0.576941 0.055 Uiso 1 1 calc R U . . .
C25 C 0.9382(4) 1.1016(4) 0.5825(4) 0.0451(10) Uani 1 1 d . . . . .
C30 C 0.9561(4) 1.1769(4) 0.5433(5) 0.0582(13) Uani 1 1 d . . . . .
C29 C 1.0609(5) 1.2419(5) 0.5777(6) 0.0754(18) Uani 1 1 d . . . . .
H29 H 1.074378 1.290968 0.550378 0.091 Uiso 1 1 calc R U . . .
C28 C 1.1427(5) 1.2349(5) 0.6494(5) 0.0673(15) Uani 1 1 d . . . . .
H28 H 1.211044 1.279720 0.671841 0.081 Uiso 1 1 calc R U . . .
C26 C 1.0247(4) 1.0949(4) 0.6561(4) 0.0506(11) Uani 1 1 d . . . . .
H26 H 1.013756 1.044696 0.682629 0.061 Uiso 1 1 calc R U . . .
C27 C 1.1248(4) 1.1614(5) 0.6892(4) 0.0576(13) Uani 1 1 d . . . . .
C16 C 0.1334(4) 0.6458(4) 0.2109(4) 0.0544(12) Uani 1 1 d . . . . .
C17 C 0.0284(4) 0.6188(5) 0.1444(5) 0.0650(15) Uani 1 1 d . . . . .
H17 H -0.019250 0.557948 0.133314 0.078 Uiso 1 1 calc R U . . .
Br3 Br 1.23801(5) 1.15244(7) 0.79152(6) 0.0854(2) Uani 1 1 d . . . . .
Cl1 Cl 0.67418(10) 0.86590(9) 0.64467(9) 0.0479(3) Uani 1 1 d . . . . .
Cl2 Cl 0.36955(9) 0.72767(9) 0.54117(10) 0.0487(3) Uani 1 1 d . . . . .
Br1 Br 0.73082(6) 0.42068(6) 0.02117(6) 0.0856(2) Uani 1 1 d . . . . .
C7 C 0.6699(4) 0.5214(4) 0.4120(4) 0.0496(11) Uani 1 1 d . . . . .
H7 H 0.711187 0.467355 0.406194 0.059 Uiso 1 1 calc R U . . .
N11 N 0.0027(5) 0.7340(5) -0.2454(5) 0.0868(17) Uani 1 1 d . . . . .
O6 O -0.0275(7) 0.5741(6) -0.2427(8) 0.174(4) Uani 1 1 d . . . . .
C33 C -0.0543(10) 0.6529(10) -0.2435(10) 0.145(4) Uani 1 1 d . . . . .
H33 H -0.128383 0.657437 -0.242643 0.174 Uiso 1 1 calc R U . . .
C32 C 0.1175(9) 0.7406(12) -0.2403(14) 0.189(6) Uani 1 1 d . . . . .
H32A H 0.146153 0.805654 -0.242618 0.283 Uiso 1 1 calc R U . . .
H32B H 0.153776 0.740990 -0.174313 0.283 Uiso 1 1 calc R U . . .
H32C H 0.130660 0.679690 -0.300312 0.283 Uiso 1 1 calc R U . . .
C31 C -0.0407(12) 0.8245(11) -0.2473(11) 0.185(6) Uani 1 1 d . . . . .
H31A H 0.017096 0.874131 -0.248527 0.277 Uiso 1 1 calc R U . . .
H31B H -0.098898 0.801100 -0.310437 0.277 Uiso 1 1 calc R U . . .
H31C H -0.069709 0.859462 -0.184182 0.277 Uiso 1 1 calc R U . . .
O5 O 0.0987(15) 0.5749(9) -0.5114(11) 0.295(8) Uani 1 1 d . . . . .
H2N H 0.684(5) 0.472(3) 0.554(5) 0.073(19) Uiso 1 1 d D . . . .
H2' H 0.557(5) 0.699(5) 0.912(3) 0.073(19) Uiso 1 1 d D . . . .
H5A H 0.629(6) 0.566(6) 0.800(6) 0.09(2) Uiso 1 1 d . . . . .
H5B H 0.697(6) 0.494(6) 0.731(6) 0.08(2) Uiso 1 1 d . . . . .
H10B H 0.592(3) 1.069(2) 0.392(4) 0.038(12) Uiso 1 1 d D . . . .
H7N H 0.505(4) 0.810(3) 0.393(4) 0.046(14) Uiso 1 1 d D . . . .
H10A H 0.481(2) 1.014(4) 0.340(4) 0.052(15) Uiso 1 1 d D . . . .
H3' H 0.107(5) 0.533(6) 0.251(7) 0.13(3) Uiso 1 1 d D . . . .
H8N H 0.669(5) 0.908(4) 0.493(4) 0.070(18) Uiso 1 1 d D . . . .
H4' H 0.811(4) 1.139(5) 0.448(7) 0.13(3) Uiso 1 1 d D . . . .

loop_
_atom_site_aniso_label
_atom_site_aniso_U_11
_atom_site_aniso_U_22
_atom_site_aniso_U_33
_atom_site_aniso_U_23
_atom_site_aniso_U_13
_atom_site_aniso_U_12
Br2 0.0675(4) 0.0710(4) 0.0795(4) 0.0281(3) 0.0252(3) 0.0233(3)
Zn1 0.0446(3) 0.0370(3) 0.0444(3) 0.0184(3) 0.0094(3) 0.0122(2)
Br4 0.0804(5) 0.1402(7) 0.1085(6) 0.0871(6) 0.0049(4) 0.0291(5)
O1 0.061(2) 0.0481(17) 0.0418(18) 0.0164(15) 0.0142(15) 0.0255(16)
O4 0.051(2) 0.111(4) 0.130(4) 0.090(4) -0.003(3) -0.001(2)
O3 0.058(2) 0.058(2) 0.114(4) 0.048(2) 0.000(2) 0.0011(19)
N1 0.045(2) 0.0388(19) 0.055(2) 0.0212(18) 0.0082(18) 0.0097(16)
N2 0.062(3) 0.044(2) 0.061(3) 0.028(2) 0.016(2) 0.021(2)
N4 0.050(2) 0.049(2) 0.043(2) 0.0251(18) 0.0122(17) 0.0086(18)
O2 0.089(3) 0.074(3) 0.059(2) 0.041(2) 0.020(2) 0.031(2)
N6 0.0371(19) 0.0440(19) 0.0366(19) 0.0165(16) 0.0084(15) 0.0106(16)
N7 0.0355(19) 0.0398(19) 0.045(2) 0.0209(17) 0.0034(15) 0.0071(15)
N9 0.040(2) 0.043(2) 0.045(2) 0.0185(17) 0.0095(17) 0.0055(16)
N10 0.045(2) 0.039(2) 0.053(2) 0.0226(19) 0.0032(19) 0.0053(18)
C4 0.053(3) 0.058(3) 0.054(3) 0.010(2) 0.018(2) 0.001(2)
C5 0.052(3) 0.043(3) 0.070(4) 0.015(2) 0.023(3) 0.015(2)
C6 0.042(2) 0.040(2) 0.055(3) 0.014(2) 0.015(2) 0.0070(19)
C1 0.040(2) 0.041(2) 0.046(3) 0.013(2) 0.009(2) 0.0076(19)
C2 0.056(3) 0.059(3) 0.047(3) 0.020(2) 0.009(2) 0.015(2)
C3 0.056(3) 0.064(3) 0.044(3) 0.014(2) 0.009(2) 0.008(3)
C8 0.043(2) 0.040(2) 0.059(3) 0.026(2) 0.008(2) 0.0064(19)
N5 0.068(3) 0.064(3) 0.074(4) 0.045(3) 0.015(3) 0.022(3)
N3 0.045(2) 0.042(2) 0.050(2) 0.0238(18) 0.0110(17) 0.0122(16)
C9 0.055(3) 0.051(3) 0.041(3) 0.024(2) 0.010(2) 0.011(2)
C10 0.050(3) 0.048(2) 0.039(2) 0.020(2) 0.007(2) 0.004(2)
C15 0.061(3) 0.056(3) 0.049(3) 0.027(2) 0.008(2) 0.004(2)
C14 0.084(4) 0.070(3) 0.048(3) 0.034(3) 0.017(3) 0.011(3)
C13 0.076(4) 0.065(3) 0.048(3) 0.022(3) 0.024(3) 0.006(3)
C12 0.052(3) 0.051(3) 0.052(3) 0.020(2) 0.016(2) 0.005(2)
C11 0.048(3) 0.054(3) 0.052(3) 0.026(2) 0.010(2) 0.006(2)
C18 0.040(3) 0.077(4) 0.065(4) 0.016(3) 0.000(3) 0.009(3)
C19 0.044(3) 0.080(4) 0.052(3) 0.029(3) 0.010(2) 0.020(3)
C20 0.045(3) 0.061(3) 0.046(3) 0.024(2) 0.012(2) 0.010(2)
C21 0.036(2) 0.040(2) 0.041(2) 0.0092(19) 0.0069(18) 0.0056(18)
C22 0.038(2) 0.042(2) 0.045(3) 0.017(2) 0.0058(19) 0.0061(19)
C23 0.040(2) 0.040(2) 0.035(2) 0.0132(18) 0.0135(18) 0.0111(18)
N8 0.0351(19) 0.047(2) 0.052(2) 0.0270(19) 0.0017(17) 0.0022(16)
C24 0.042(2) 0.049(3) 0.046(3) 0.021(2) 0.011(2) 0.008(2)
C25 0.039(2) 0.051(3) 0.041(2) 0.016(2) 0.0117(19) 0.005(2)
C30 0.045(3) 0.063(3) 0.069(4) 0.035(3) 0.007(2) 0.004(2)
C29 0.055(3) 0.083(4) 0.101(5) 0.058(4) 0.011(3) -0.004(3)
C28 0.045(3) 0.072(4) 0.078(4) 0.033(3) 0.005(3) -0.004(3)
C26 0.046(3) 0.059(3) 0.042(3) 0.018(2) 0.010(2) 0.007(2)
C27 0.044(3) 0.073(3) 0.048(3) 0.020(3) 0.010(2) 0.008(2)
C16 0.048(3) 0.046(3) 0.060(3) 0.015(2) 0.011(2) 0.011(2)
C17 0.045(3) 0.054(3) 0.076(4) 0.017(3) 0.000(3) -0.003(2)
Br3 0.0524(4) 0.1278(6) 0.0754(5) 0.0535(5) -0.0041(3) 0.0033(4)
Cl1 0.0481(6) 0.0435(6) 0.0495(6) 0.0219(5) 0.0035(5) 0.0025(5)
Cl2 0.0417(6) 0.0463(6) 0.0555(7) 0.0209(5) 0.0067(5) 0.0115(5)
Br1 0.0819(5) 0.0864(5) 0.0681(4) 0.0070(3) 0.0398(4) 0.0161(4)
C7 0.051(3) 0.042(2) 0.058(3) 0.020(2) 0.019(2) 0.017(2)
N11 0.074(4) 0.069(3) 0.113(5) 0.044(3) 0.004(3) 0.000(3)
O6 0.171(7) 0.098(5) 0.261(11) 0.112(6) 0.005(7) -0.025(5)
C33 0.135(9) 0.124(9) 0.159(11) 0.069(8) 0.002(8) -0.036(7)
C32 0.088(7) 0.201(14) 0.31(2) 0.146(15) 0.044(10) 0.009(8)
C31 0.232(16) 0.192(13) 0.195(14) 0.129(12) 0.057(12) 0.110(12)
O5 0.46(2) 0.147(9) 0.222(13) 0.067(9) 0.011(14) -0.025(12)

loop_
_atom_type_symbol
_atom_type_description
_atom_type_scat_dispersion_real
_atom_type_scat_dispersion_imag
_atom_type_scat_source
C C 0.0181 0.0091 'International Tables Vol C Tables 4.2.6.8 and 6.1.1.4'
H H 0.0000 0.0000 'International Tables Vol C Tables 4.2.6.8 and 6.1.1.4'
N N 0.0311 0.0180 'International Tables Vol C Tables 4.2.6.8 and 6.1.1.4'
O O 0.0492 0.0322 'International Tables Vol C Tables 4.2.6.8 and 6.1.1.4'
Cl Cl 0.3639 0.7018 'International Tables Vol C Tables 4.2.6.8 and 6.1.1.4'
Zn Zn -1.5491 0.6778 'International Tables Vol C Tables 4.2.6.8 and 6.1.1.4'
Br Br -0.6763 1.2805 'International Tables Vol C Tables 4.2.6.8 and 6.1.1.4'

loop_
_geom_angle_atom_site_label_1
_geom_angle_atom_site_label_2
_geom_angle_atom_site_label_3
_geom_angle
_geom_angle_site_symmetry_1
_geom_angle_site_symmetry_3
_geom_angle_publ_flag
O1 Zn1 N1 83.76(14) . . ?
O1 Zn1 N3 157.38(13) . . ?
N1 Zn1 N3 75.59(15) . . ?
O1 Zn1 Cl1 98.30(11) . . ?
N1 Zn1 Cl1 112.69(11) . . ?
N3 Zn1 Cl1 98.12(11) . . ?
O1 Zn1 Cl2 89.21(10) . . ?
N1 Zn1 Cl2 136.27(11) . . ?
N3 Zn1 Cl2 99.27(11) . . ?
Cl1 Zn1 Cl2 111.03(5) . . ?
C1 O1 Zn1 134.0(3) . . ?
C7 N1 N2 116.2(4) . . ?
C7 N1 Zn1 130.6(3) . . ?
N2 N1 Zn1 113.2(3) . . ?
C8 N2 N1 116.9(4) . . ?
C9 N4 N3 116.1(4) . . ?
C22 N6 N7 114.0(3) . . ?
C23 N7 N6 118.6(3) . . ?
C24 N9 N8 113.4(4) . . ?
C5 C4 C3 120.5(5) . . ?
C5 C4 Br1 120.2(4) . . ?
C3 C4 Br1 119.3(4) . . ?
C4 C5 C6 121.3(5) . . ?
C5 C6 C1 119.3(5) . . ?
C5 C6 C7 117.1(4) . . ?
C1 C6 C7 123.6(4) . . ?
O1 C1 C2 120.3(4) . . ?
O1 C1 C6 122.7(4) . . ?
C2 C1 C6 116.9(4) . . ?
C3 C2 C1 123.2(5) . . ?
C2 C3 C4 118.6(5) . . ?
N3 C8 N5 126.0(5) . . ?
N3 C8 N2 118.4(4) . . ?
N5 C8 N2 115.6(5) . . ?
C8 N3 N4 112.3(4) . . ?
C8 N3 Zn1 115.4(3) . . ?
N4 N3 Zn1 132.0(3) . . ?
N4 C9 C10 122.7(4) . . ?
C11 C10 C15 118.5(5) . . ?
C11 C10 C9 119.1(4) . . ?
C15 C10 C9 122.5(4) . . ?
O2 C15 C14 119.1(5) . . ?
O2 C15 C10 121.9(5) . . ?
C14 C15 C10 119.0(5) . . ?
C13 C14 C15 121.6(5) . . ?
C14 C13 C12 119.3(5) . . ?
C11 C12 C13 120.6(5) . . ?
C11 C12 Br2 119.7(4) . . ?
C13 C12 Br2 119.6(4) . . ?
C12 C11 C10 121.0(5) . . ?
C17 C18 C19 118.9(5) . . ?
C20 C19 C18 121.8(5) . . ?
C20 C19 Br4 118.4(4) . . ?
C18 C19 Br4 119.8(4) . . ?
C19 C20 C21 119.5(5) . . ?
C16 C21 C20 118.8(4) . . ?
C16 C21 C22 120.1(4) . . ?
C20 C21 C22 121.1(4) . . ?
N6 C22 C21 122.1(4) . . ?
N10 C23 N7 121.9(4) . . ?
N10 C23 N8 121.8(4) . . ?
N7 C23 N8 116.3(4) . . ?
C23 N8 N9 120.5(4) . . ?
N9 C24 C25 123.3(4) . . ?
C30 C25 C26 119.0(5) . . ?
C30 C25 C24 123.6(4) . . ?
C26 C25 C24 117.4(4) . . ?
O4 C30 C25 122.9(5) . . ?
O4 C30 C29 118.6(5) . . ?
C25 C30 C29 118.5(5) . . ?
C28 C29 C30 121.6(5) . . ?
C29 C28 C27 120.0(5) . . ?
C27 C26 C25 120.6(5) . . ?
C26 C27 C28 120.4(5) . . ?
C26 C27 Br3 119.2(4) . . ?
C28 C27 Br3 120.4(4) . . ?
O3 C16 C21 118.4(4) . . ?
O3 C16 C17 121.5(5) . . ?
C21 C16 C17 120.1(5) . . ?
C18 C17 C16 120.9(5) . . ?
N1 C7 C6 124.9(4) . . ?
C33 N11 C32 120.7(9) . . ?
C33 N11 C31 124.6(10) . . ?
C32 N11 C31 114.6(9) . . ?
O6 C33 N11 130.4(13) . . ?

loop_
_geom_bond_atom_site_label_1
_geom_bond_atom_site_label_2
_geom_bond_distance
_geom_bond_site_symmetry_2
_geom_bond_publ_flag
Br2 C12 1.896(5) . ?
Zn1 O1 2.051(3) . ?
Zn1 N1 2.121(4) . ?
Zn1 N3 2.135(4) . ?
Zn1 Cl1 2.3101(12) . ?
Zn1 Cl2 2.3457(12) . ?
Br4 C19 1.901(5) . ?
O1 C1 1.314(6) . ?
O4 C30 1.336(6) . ?
O3 C16 1.352(6) . ?
N1 C7 1.286(6) . ?
N1 N2 1.389(5) . ?
N2 C8 1.357(7) . ?
N4 C9 1.275(6) . ?
N4 N3 1.396(5) . ?
O2 C15 1.345(6) . ?
N6 C22 1.276(6) . ?
N6 N7 1.392(5) . ?
N7 C23 1.324(6) . ?
N9 C24 1.289(6) . ?
N9 N8 1.379(5) . ?
N10 C23 1.319(6) . ?
C4 C5 1.371(8) . ?
C4 C3 1.387(8) . ?
C4 Br1 1.902(5) . ?
C5 C6 1.401(7) . ?
C6 C1 1.425(6) . ?
C6 C7 1.445(7) . ?
C1 C2 1.398(7) . ?
C2 C3 1.381(7) . ?
C8 N3 1.302(6) . ?
C8 N5 1.340(6) . ?
C9 C10 1.448(7) . ?
C10 C11 1.391(7) . ?
C10 C15 1.411(6) . ?
C15 C14 1.389(8) . ?
C14 C13 1.369(8) . ?
C13 C12 1.378(7) . ?
C12 C11 1.374(7) . ?
C18 C17 1.371(8) . ?
C18 C19 1.378(8) . ?
C19 C20 1.373(7) . ?
C20 C21 1.406(7) . ?
C21 C16 1.389(7) . ?
C21 C22 1.453(6) . ?
C23 N8 1.336(6) . ?
C24 C25 1.450(6) . ?
C25 C30 1.394(7) . ?
C25 C26 1.403(7) . ?
C30 C29 1.403(8) . ?
C29 C28 1.351(8) . ?
C28 C27 1.376(8) . ?
C26 C27 1.368(7) . ?
C27 Br3 1.895(5) . ?
C16 C17 1.392(7) . ?
N11 C33 1.293(11) . ?
N11 C32 1.410(12) . ?
N11 C31 1.423(11) . ?
O6 C33 1.178(13) . ?
